data_4105550
loop_
_publ_author_name
'Carl A. Laskowski'
'Alexander J. M. Miller'
'Gregory L. Hillhouse'
'Thomas R. Cundari'

_publ_section_title
;
 A Two-Coordinate Nickel Imido Complex That Effects C-H Amination
;
_journal_name_full 'Journal of the American Chemical Society'
_journal_page_first 771
_journal_page_last 773
_journal_paper_doi 10.1021/ja1101213
_journal_volume 133
_journal_year 2011
_chemical_formula_sum 'C89 H86 Cl2 N2 Ni O5'
_chemical_formula_weight 1393.21
_chemical_name_systematic
; 
 ? 
;
_space_group_IT_number 43
_symmetry_cell_setting orthorhombic
_symmetry_space_group_name_Hall 'F 2 -2d'
_symmetry_space_group_name_H-M 'F d d 2'
_atom_sites_solution_hydrogens geom
_atom_sites_solution_primary direct
_atom_sites_solution_secondary difmap
_audit_creation_method SHELXL-97
_cell_angle_alpha 90.00
_cell_angle_beta 90.00
_cell_angle_gamma 90.00
_cell_formula_units_Z 8
_cell_length_a 17.515(3)
_cell_length_b 28.008(4)
_cell_length_c 29.362(4)
_cell_measurement_temperature 100(2)
_cell_volume 14404(4)
_computing_structure_refinement 'SHELXL-97 (Sheldrick, 1997)'
_computing_structure_solution 'SHELXS-97 (Sheldrick, 1990)'
_diffrn_ambient_temperature 100(2)
_diffrn_measured_fraction_theta_full 1.000
_diffrn_measured_fraction_theta_max 1.000
_diffrn_measurement_device_type 'Bruker APEX-II CCD'
_diffrn_measurement_method '\f and \w scans'
_diffrn_radiation_monochromator graphite
_diffrn_radiation_source 'fine-focus sealed tube'
_diffrn_radiation_type MoK\a
_diffrn_radiation_wavelength 0.71073
_diffrn_reflns_av_R_equivalents 0.0661
_diffrn_reflns_av_sigmaI/netI 0.0799
_diffrn_reflns_limit_h_max 12
_diffrn_reflns_limit_h_min -20
_diffrn_reflns_limit_k_max 33
_diffrn_reflns_limit_k_min -32
_diffrn_reflns_limit_l_max 34
_diffrn_reflns_limit_l_min -33
_diffrn_reflns_number 18144
_diffrn_reflns_theta_full 25.00
_diffrn_reflns_theta_max 25.00
_diffrn_reflns_theta_min 1.54
_exptl_absorpt_coefficient_mu 0.400
_exptl_absorpt_correction_T_max 0.9242
_exptl_absorpt_correction_T_min 0.7952
_exptl_absorpt_correction_type psi-scan
_exptl_absorpt_process_details 'Norton et. al.'
_exptl_crystal_colour purple
_exptl_crystal_density_diffrn 1.285
_exptl_crystal_description block
_exptl_crystal_F_000 5888
_exptl_crystal_size_max 0.60
_exptl_crystal_size_mid 0.20
_exptl_crystal_size_min 0.20
_refine_diff_density_max 0.630
_refine_diff_density_min -0.401
_refine_diff_density_rms 0.080
_refine_ls_abs_structure_details 'Flack H D (1983), Acta Cryst. A39, 876-881'
_refine_ls_abs_structure_Flack 0.01(3)
_refine_ls_extinction_method none
_refine_ls_goodness_of_fit_ref 0.982
_refine_ls_hydrogen_treatment constr
_refine_ls_matrix_type full
_refine_ls_number_parameters 448
_refine_ls_number_reflns 6295
_refine_ls_number_restraints 1
_refine_ls_restrained_S_all 0.982
_refine_ls_R_factor_all 0.0947
_refine_ls_R_factor_gt 0.0718
_refine_ls_shift/su_max 0.583
_refine_ls_shift/su_mean 0.034
_refine_ls_structure_factor_coef Fsqd
_refine_ls_weighting_details 'calc w=1/[\s^2^(Fo^2^)+(0.1129P)^2^+0.0000P] where P=(Fo^2^+2Fc^2^)/3'
_refine_ls_weighting_scheme calc
_refine_ls_wR_factor_gt 0.1725
_refine_ls_wR_factor_ref 0.1832
_reflns_number_gt 4605
_reflns_number_total 6295
_reflns_threshold_expression >2sigma(I)
_cod_data_source_file ja1101213_si_002_1.cif
_cod_data_source_block (IPr*)(THF)NiCl2
_cod_original_cell_volume 14403(3)
_cod_database_code 4105550

loop_
_symmetry_equiv_pos_as_xyz
'x, y, z'
'-x, -y, z'
'x+1/4, -y+1/4, z+1/4'
'-x+1/4, y+1/4, z+1/4'
'x, y+1/2, z+1/2'
'-x, -y+1/2, z+1/2'
'x+1/4, -y+3/4, z+3/4'
'-x+1/4, y+3/4, z+3/4'
'x+1/2, y, z+1/2'
'-x+1/2, -y, z+1/2'
'x+3/4, -y+1/4, z+3/4'
'-x+3/4, y+1/4, z+3/4'
'x+1/2, y+1/2, z'
'-x+1/2, -y+1/2, z'
'x+3/4, -y+3/4, z+1/4'
'-x+3/4, y+3/4, z+1/4'

loop_
_atom_site_label
_atom_site_type_symbol
_atom_site_fract_x
_atom_site_fract_y
_atom_site_fract_z
_atom_site_U_iso_or_equiv
_atom_site_adp_type
_atom_site_occupancy
_atom_site_symmetry_multiplicity
_atom_site_calc_flag
_atom_site_refinement_flags
Ni1 Ni 0.7500 0.2500 0.12636(3) 0.0326(3) Uani 1 2 d S
Cl1 Cl 0.87401(8) 0.24758(5) 0.12570(6) 0.0427(3) Uani 1 1 d .
C1 C 0.7500 0.2500 0.0630(3) 0.035(2) Uani 1 2 d S
N1 N 0.7775(2) 0.21556(13) 0.03454(13) 0.0243(9) Uani 1 1 d .
C16 C 0.7761(3) 0.13749(17) 0.07374(17) 0.0294(12) Uani 1 1 d .
C15 C 0.8196(3) 0.09932(19) 0.09085(17) 0.0331(13) Uani 1 1 d .
H15A H 0.7939 0.0754 0.1079 0.040 Uiso 1 1 calc R
C11 C 0.8185(3) 0.17289(16) 0.04887(17) 0.0268(11) Uani 1 1 d .
C13 C 0.9338(3) 0.12829(18) 0.0564(2) 0.0368(13) Uani 1 1 d .
H13A H 0.9866 0.1243 0.0499 0.044 Uiso 1 1 calc R
C14 C 0.8962(4) 0.09456(19) 0.0845(2) 0.0388(14) Uani 1 1 d .
C12 C 0.8945(3) 0.16737(18) 0.03807(19) 0.0347(13) Uani 1 1 d .
O1 O 0.7500 0.2500 0.1934(2) 0.055(2) Uani 1 2 d S
C161 C 0.6916(3) 0.14010(18) 0.07875(18) 0.0299(12) Uani 1 1 d .
H16A H 0.6804 0.1727 0.0910 0.036 Uiso 1 1 calc R
C121 C 0.9370(3) 0.20043(19) 0.00464(19) 0.0336(13) Uani 1 1 d .
H12A H 0.9152 0.2332 0.0084 0.040 Uiso 1 1 calc R
C122 C 0.9245(3) 0.18580(18) -0.0451(2) 0.0328(12) Uani 1 1 d .
C128 C 1.0228(3) 0.20342(19) 0.0164(2) 0.0360(13) Uani 1 1 d .
C2 C 0.7663(3) 0.22850(18) -0.01117(18) 0.0274(11) Uani 1 1 d .
C124 C 0.9371(4) 0.2044(2) -0.1251(3) 0.0528(15) Uani 1 1 d .
H12B H 0.9515 0.2265 -0.1481 0.063 Uiso 1 1 calc R
C123 C 0.9465(4) 0.2168(2) -0.0788(2) 0.0444(15) Uani 1 1 d .
H12C H 0.9681 0.2468 -0.0709 0.053 Uiso 1 1 calc R
C125 C 0.9077(4) 0.1612(2) -0.1371(2) 0.0478(16) Uani 1 1 d .
H12D H 0.9028 0.1526 -0.1682 0.057 Uiso 1 1 calc R
C127 C 0.8955(4) 0.1418(2) -0.0577(2) 0.0463(15) Uani 1 1 d .
H12E H 0.8824 0.1193 -0.0348 0.056 Uiso 1 1 calc R
C126 C 0.8852(4) 0.1300(3) -0.1033(3) 0.0597(19) Uani 1 1 d .
H12F H 0.8625 0.1003 -0.1112 0.072 Uiso 1 1 calc R
C129 C 1.0456(4) 0.2286(2) 0.0527(3) 0.0550(18) Uani 1 1 d .
H12G H 1.0094 0.2456 0.0705 0.066 Uiso 1 1 calc R
C132 C 1.1535(4) 0.1797(3) 0.0045(3) 0.070(2) Uani 1 1 d .
H13B H 1.1904 0.1623 -0.0124 0.084 Uiso 1 1 calc R
C131 C 1.1750(4) 0.2061(3) 0.0412(3) 0.0572(19) Uani 1 1 d .
H13C H 1.2273 0.2072 0.0498 0.069 Uiso 1 1 calc R
C133 C 1.0778(4) 0.1784(2) -0.0076(3) 0.0528(18) Uani 1 1 d .
H13D H 1.0628 0.1599 -0.0332 0.063 Uiso 1 1 calc R
C130 C 1.1250(5) 0.2298(3) 0.0645(3) 0.065(2) Uani 1 1 d .
H13E H 1.1412 0.2482 0.0899 0.078 Uiso 1 1 calc R
C162 C 0.6565(3) 0.10469(18) 0.11291(18) 0.0310(12) Uani 1 1 d .
C163 C 0.6490(4) 0.0576(2) 0.1049(2) 0.0520(16) Uani 1 1 d .
H16B H 0.6634 0.0452 0.0760 0.062 Uiso 1 1 calc R
C164 C 0.6209(4) 0.0265(2) 0.1376(3) 0.0578(19) Uani 1 1 d .
H16C H 0.6194 -0.0067 0.1314 0.069 Uiso 1 1 calc R
C167 C 0.6303(4) 0.1214(2) 0.1537(2) 0.0480(16) Uani 1 1 d .
H16D H 0.6320 0.1547 0.1596 0.058 Uiso 1 1 calc R
C170 C 0.5384(5) 0.1567(3) -0.0102(3) 0.070(2) Uani 1 1 d .
H17A H 0.4905 0.1723 -0.0126 0.084 Uiso 1 1 calc R
C168 C 0.6505(4) 0.1372(2) 0.0328(2) 0.0433(15) Uani 1 1 d .
C169 C 0.5823(4) 0.1613(3) 0.0283(3) 0.061(2) Uani 1 1 d .
H16E H 0.5653 0.1814 0.0522 0.074 Uiso 1 1 calc R
C172 C 0.6335(7) 0.1058(4) -0.0427(3) 0.089(3) Uani 1 1 d .
H17B H 0.6508 0.0873 -0.0678 0.107 Uiso 1 1 calc R
C173 C 0.6776(5) 0.1098(3) -0.0027(2) 0.065(2) Uani 1 1 d .
H17C H 0.7253 0.0938 -0.0002 0.077 Uiso 1 1 calc R
C165 C 0.5955(4) 0.0427(3) 0.1783(3) 0.0599(19) Uani 1 1 d .
H16F H 0.5743 0.0217 0.2003 0.072 Uiso 1 1 calc R
C166 C 0.6017(5) 0.0913(3) 0.1865(2) 0.066(2) Uani 1 1 d .
H16G H 0.5861 0.1039 0.2151 0.079 Uiso 1 1 calc R
C141 C 0.9420(4) 0.0546(2) 0.1057(3) 0.0571(18) Uani 1 1 d .
H14A H 0.9955 0.0575 0.0965 0.086 Uiso 1 1 calc R
H14B H 0.9217 0.0238 0.0955 0.086 Uiso 1 1 calc R
H14C H 0.9384 0.0567 0.1390 0.086 Uiso 1 1 calc R
C171 C 0.5652(6) 0.1294(4) -0.0445(3) 0.087(3) Uani 1 1 d .
H17D H 0.5350 0.1263 -0.0712 0.105 Uiso 1 1 calc R
O889 O 1.0567(14) 0.3999(6) 0.1116(7) 0.375(16) Uani 1 1 d .
O999 O 1.1769(9) 0.0521(5) 0.0006(4) 0.196(5) Uani 1 1 d .
C888 C 1.1518(10) 0.3404(7) 0.1283(6) 0.253(13) Uani 1 1 d .
H88A H 1.1588 0.3053 0.1276 0.304 Uiso 1 1 calc R
H88B H 1.1838 0.3545 0.1526 0.304 Uiso 1 1 calc R
C889 C 1.0717(8) 0.3539(6) 0.1326(5) 0.172(7) Uani 1 1 d .
H88C H 1.0395 0.3293 0.1179 0.206 Uiso 1 1 calc R
H88D H 1.0578 0.3553 0.1652 0.206 Uiso 1 1 calc R
C999 C 1.0998(9) 0.0359(5) -0.0094(6) 0.141(5) Uani 1 1 d .
H99A H 1.0714 0.0304 0.0192 0.169 Uiso 1 1 calc R
H99B H 1.0723 0.0604 -0.0274 0.169 Uiso 1 1 calc R
C886 C 1.1137(9) 0.4054(6) 0.0738(4) 0.159(6) Uani 1 1 d .
H88E H 1.0868 0.4054 0.0441 0.190 Uiso 1 1 calc R
H88F H 1.1406 0.4363 0.0770 0.190 Uiso 1 1 calc R
C998 C 1.1051(14) -0.0074(6) -0.0348(7) 0.211(10) Uani 1 1 d .
H99C H 1.0693 -0.0075 -0.0608 0.254 Uiso 1 1 calc R
H99D H 1.0947 -0.0355 -0.0153 0.254 Uiso 1 1 calc R
C997 C 1.1872(11) -0.0069(6) -0.0508(6) 0.157(6) Uani 1 1 d .
H99E H 1.2082 -0.0395 -0.0536 0.189 Uiso 1 1 calc R
H99F H 1.1927 0.0101 -0.0802 0.189 Uiso 1 1 calc R
C996 C 1.2214(14) 0.0182(7) -0.0152(7) 0.223(12) Uani 1 1 d .
H99G H 1.2339 -0.0042 0.0097 0.268 Uiso 1 1 calc R
H99H H 1.2697 0.0325 -0.0262 0.268 Uiso 1 1 calc R
C887 C 1.1686(12) 0.3668(16) 0.0748(11) 0.50(3) Uani 1 1 d .
H88I H 1.2215 0.3790 0.0725 0.598 Uiso 1 1 calc R
H88J H 1.1593 0.3438 0.0498 0.598 Uiso 1 1 calc R
C31 C 0.6886(6) 0.2324(6) 0.2248(3) 0.128(4) Uani 1 1 d .
C32 C 0.7187(8) 0.2436(10) 0.2700(4) 0.203(11) Uani 1 1 d .

loop_
_atom_site_aniso_label
_atom_site_aniso_U_11
_atom_site_aniso_U_22
_atom_site_aniso_U_33
_atom_site_aniso_U_23
_atom_site_aniso_U_13
_atom_site_aniso_U_12
Ni1 0.0445(6) 0.0267(5) 0.0266(4) 0.000 0.000 0.0058(5)
Cl1 0.0486(8) 0.0363(7) 0.0433(7) 0.0010(6) -0.0154(9) 0.0064(7)
C1 0.018(4) 0.025(4) 0.061(6) 0.000 0.000 -0.001(3)
N1 0.029(2) 0.0176(19) 0.027(2) -0.0020(17) 0.0020(19) 0.0032(17)
C16 0.032(3) 0.025(3) 0.031(3) -0.006(2) 0.000(2) 0.004(2)
C15 0.045(4) 0.027(3) 0.027(3) 0.006(2) -0.007(2) 0.001(2)
C11 0.030(3) 0.017(2) 0.034(3) 0.001(2) -0.001(2) 0.006(2)
C13 0.031(3) 0.021(3) 0.058(3) 0.005(2) 0.003(3) -0.001(2)
C14 0.038(4) 0.028(3) 0.050(3) -0.001(3) 0.001(3) 0.008(3)
C12 0.040(3) 0.019(3) 0.045(3) -0.002(2) -0.003(3) -0.001(2)
O1 0.100(6) 0.046(4) 0.020(3) 0.000 0.000 0.012(3)
C161 0.030(3) 0.026(3) 0.033(3) 0.001(2) 0.005(2) 0.001(2)
C121 0.029(3) 0.023(3) 0.049(3) 0.002(2) 0.002(3) 0.005(2)
C122 0.024(3) 0.023(3) 0.052(3) -0.005(2) 0.004(3) 0.007(2)
C128 0.030(3) 0.026(3) 0.052(4) 0.010(3) 0.004(3) -0.007(2)
C2 0.024(3) 0.027(2) 0.032(3) 0.000(2) -0.002(2) -0.005(2)
C124 0.056(4) 0.048(3) 0.055(4) 0.000(4) 0.013(3) 0.012(3)
C123 0.043(4) 0.038(3) 0.052(4) 0.002(3) 0.007(3) 0.006(3)
C125 0.057(4) 0.048(4) 0.039(3) -0.003(3) 0.009(3) 0.009(3)
C127 0.044(4) 0.037(3) 0.058(4) 0.006(3) -0.003(3) -0.006(3)
C126 0.054(4) 0.055(4) 0.070(5) -0.022(4) 0.004(4) -0.015(4)
C129 0.047(4) 0.050(4) 0.068(5) -0.005(4) 0.000(4) -0.012(3)
C132 0.042(4) 0.059(5) 0.108(6) 0.023(5) 0.023(4) 0.010(4)
C131 0.040(4) 0.051(4) 0.081(5) 0.019(4) -0.011(4) -0.009(3)
C133 0.039(4) 0.050(4) 0.070(5) 0.014(3) 0.007(3) 0.005(3)
C130 0.063(5) 0.060(5) 0.072(5) 0.003(4) -0.012(4) -0.015(4)
C162 0.025(3) 0.034(3) 0.033(3) 0.012(2) -0.005(2) 0.002(2)
C163 0.063(5) 0.041(4) 0.051(4) 0.005(3) 0.006(3) -0.007(3)
C164 0.051(4) 0.047(4) 0.076(5) 0.020(4) -0.008(4) -0.005(3)
C167 0.050(4) 0.048(4) 0.045(4) 0.007(3) 0.016(3) -0.001(3)
C170 0.079(6) 0.082(6) 0.049(5) 0.020(4) -0.013(4) 0.001(5)
C168 0.045(4) 0.049(4) 0.035(3) 0.007(3) 0.000(3) -0.020(3)
C169 0.056(5) 0.056(4) 0.072(5) 0.031(4) -0.037(4) -0.018(3)
C172 0.107(8) 0.117(8) 0.042(4) -0.016(5) 0.026(5) -0.053(7)
C173 0.075(6) 0.069(5) 0.049(4) -0.006(4) -0.010(4) -0.015(4)
C165 0.052(5) 0.066(5) 0.062(5) 0.028(4) -0.008(4) -0.007(4)
C166 0.067(5) 0.089(6) 0.042(4) 0.020(4) 0.015(4) -0.009(4)
C141 0.038(4) 0.043(4) 0.091(5) 0.019(4) 0.001(4) 0.009(3)
C171 0.078(7) 0.132(9) 0.053(5) 0.032(6) -0.023(5) -0.050(6)
O889 0.55(3) 0.212(14) 0.36(2) 0.114(16) 0.31(2) 0.21(2)
O999 0.201(13) 0.221(14) 0.166(10) -0.071(9) -0.025(9) 0.038(11)
C888 0.206(17) 0.31(2) 0.243(18) -0.231(18) -0.152(15) 0.197(16)
C889 0.134(12) 0.223(18) 0.160(13) -0.108(13) -0.063(10) 0.043(11)
C999 0.121(12) 0.125(11) 0.177(14) -0.024(10) 0.006(10) 0.014(9)
C886 0.153(13) 0.227(16) 0.095(9) -0.034(9) 0.062(9) -0.045(12)
C998 0.29(3) 0.110(11) 0.24(2) -0.080(12) 0.11(2) -0.032(12)
C997 0.161(17) 0.149(13) 0.162(14) -0.028(11) 0.014(12) 0.019(11)
C996 0.31(3) 0.170(16) 0.193(17) -0.112(14) -0.091(17) 0.136(18)
C887 0.119(15) 0.95(8) 0.43(4) -0.59(5) -0.035(19) 0.06(3)
C31 0.085(8) 0.238(14) 0.061(6) 0.016(7) 0.004(5) -0.001(8)
C32 0.123(14) 0.43(3) 0.058(6) 0.011(12) 0.017(7) 0.03(2)

loop_
_atom_type_symbol
_atom_type_description
_atom_type_scat_dispersion_real
_atom_type_scat_dispersion_imag
_atom_type_scat_source
C C 0.0033 0.0016 'International Tables Vol C Tables 4.2.6.8 and 6.1.1.4'
H H 0.0000 0.0000 'International Tables Vol C Tables 4.2.6.8 and 6.1.1.4'
N N 0.0061 0.0033 'International Tables Vol C Tables 4.2.6.8 and 6.1.1.4'
Cl Cl 0.1484 0.1585 'International Tables Vol C Tables 4.2.6.8 and 6.1.1.4'
Ni Ni 0.3393 1.1124 'International Tables Vol C Tables 4.2.6.8 and 6.1.1.4'
O O 0.0106 0.0060 'International Tables Vol C Tables 4.2.6.8 and 6.1.1.4'

loop_
_geom_angle_atom_site_label_1
_geom_angle_atom_site_label_2
_geom_angle_atom_site_label_3
_geom_angle
_geom_angle_site_symmetry_1
_geom_angle_site_symmetry_3
C1 Ni1 O1 180.000(1) . .
C1 Ni1 Cl1 89.49(5) . 14_655
O1 Ni1 Cl1 90.51(5) . 14_655
C1 Ni1 Cl1 89.49(5) . .
O1 Ni1 Cl1 90.51(5) . .
Cl1 Ni1 Cl1 178.98(10) 14_655 .
N1 C1 N1 104.4(7) 14_655 .
N1 C1 Ni1 127.8(4) 14_655 .
N1 C1 Ni1 127.8(4) . .
C1 N1 C2 110.7(5) . .
C1 N1 C11 125.2(5) . .
C2 N1 C11 123.9(4) . .
C15 C16 C11 115.3(5) . .
C15 C16 C161 122.7(5) . .
C11 C16 C161 122.0(4) . .
C14 C15 C16 124.0(5) . .
C12 C11 C16 122.6(4) . .
C12 C11 N1 120.1(4) . .
C16 C11 N1 117.3(4) . .
C12 C13 C14 121.1(5) . .
C15 C14 C13 118.2(5) . .
C15 C14 C141 122.7(5) . .
C13 C14 C141 119.2(6) . .
C11 C12 C13 118.3(5) . .
C11 C12 C121 123.1(5) . .
C13 C12 C121 118.5(5) . .
C31 O1 C31 104.1(10) 14_655 .
C31 O1 Ni1 127.9(5) 14_655 .
C31 O1 Ni1 127.9(5) . .
C16 C161 C168 112.1(4) . .
C16 C161 C162 115.5(4) . .
C168 C161 C162 110.6(4) . .
C122 C121 C12 112.2(4) . .
C122 C121 C128 111.5(5) . .
C12 C121 C128 111.1(4) . .
C123 C122 C127 118.3(6) . .
C123 C122 C121 118.5(5) . .
C127 C122 C121 123.1(5) . .
C129 C128 C133 117.7(6) . .
C129 C128 C121 119.8(6) . .
C133 C128 C121 122.4(6) . .
C2 C2 N1 107.1(3) 14_655 .
C125 C124 C123 120.7(6) . .
C122 C123 C124 120.4(6) . .
C124 C125 C126 119.1(6) . .
C122 C127 C126 121.2(6) . .
C125 C126 C127 120.3(6) . .
C128 C129 C130 119.6(7) . .
C131 C132 C133 119.2(7) . .
C130 C131 C132 120.7(7) . .
C132 C133 C128 121.8(7) . .
C131 C130 C129 121.1(7) . .
C163 C162 C167 117.2(5) . .
C163 C162 C161 123.8(5) . .
C167 C162 C161 119.0(5) . .
C162 C163 C164 121.7(6) . .
C165 C164 C163 121.3(7) . .
C162 C167 C166 121.9(6) . .
C171 C170 C169 118.2(8) . .
C169 C168 C173 120.0(6) . .
C169 C168 C161 117.8(6) . .
C173 C168 C161 122.2(6) . .
C170 C169 C168 121.3(8) . .
C171 C172 C173 118.2(8) . .
C168 C173 C172 118.9(8) . .
C164 C165 C166 117.2(7) . .
C167 C166 C165 120.5(7) . .
C170 C171 C172 123.3(8) . .
C889 O889 C886 106.5(13) . .
C996 O999 C999 104.6(15) . .
C889 C888 C887 97.3(13) . .
O889 C889 C888 111.6(19) . .
C998 C999 O999 108.2(14) . .
C887 C886 O889 110(2) . .
C999 C998 C997 102.4(15) . .
C996 C997 C998 100.4(16) . .
O999 C996 C997 112.0(18) . .
C886 C887 C888 102.8(14) . .
C32 C31 O1 103.3(10) . .
C32 C32 C31 114.2(7) 14_655 .

loop_
_geom_bond_atom_site_label_1
_geom_bond_atom_site_label_2
_geom_bond_distance
_geom_bond_site_symmetry_2
Ni1 C1 1.859(10) .
Ni1 O1 1.967(6) .
Ni1 Cl1 2.1732(14) 14_655
Ni1 Cl1 2.1732(14) .
C1 N1 1.365(7) 14_655
C1 N1 1.365(7) .
N1 C2 1.404(7) .
N1 C11 1.456(6) .
C16 C15 1.405(7) .
C16 C11 1.438(7) .
C16 C161 1.490(7) .
C15 C14 1.362(8) .
C11 C12 1.378(7) .
C13 C12 1.401(8) .
C13 C14 1.417(8) .
C14 C141 1.510(8) .
C12 C121 1.541(8) .
O1 C31 1.500(12) 14_655
O1 C31 1.500(12) .
C161 C168 1.532(8) .
C161 C162 1.539(7) .
C121 C122 1.532(8) .
C121 C128 1.544(8) .
C122 C123 1.372(8) .
C122 C127 1.382(8) .
C128 C129 1.339(9) .
C128 C133 1.384(9) .
C2 C2 1.332(10) 14_655
C124 C125 1.363(9) .
C124 C123 1.413(9) .
C125 C126 1.379(10) .
C127 C126 1.391(10) .
C129 C130 1.435(10) .
C132 C131 1.359(11) .
C132 C133 1.374(10) .
C131 C130 1.295(10) .
C162 C163 1.348(8) .
C162 C167 1.364(8) .
C163 C164 1.388(9) .
C164 C165 1.351(10) .
C167 C166 1.375(9) .
C170 C171 1.349(13) .
C170 C169 1.372(10) .
C168 C169 1.378(10) .
C168 C173 1.377(10) .
C172 C171 1.368(13) .
C172 C173 1.412(12) .
C165 C166 1.387(11) .
O889 C889 1.45(2) .
O889 C886 1.501(18) .
O999 C996 1.314(17) .
O999 C999 1.454(16) .
C888 C889 1.458(19) .
C888 C887 1.76(5) .
C999 C998 1.425(17) .
C886 C887 1.45(4) .
C998 C997 1.51(2) .
C997 C996 1.39(2) .
C31 C32 1.463(17) .
C32 C32 1.15(3) 14_655
